data_7011526
loop_
_publ_author_name
'Bai, Guangcai'
'Roesky, Herbert W.'
'Noltemeyer, Mathias'
'Schmidt, Hans-Georg'

_publ_section_title
;
 The formation of an imidozirconium compound by migration of the imido
 group from phosphorus to zirconium
;
_journal_issue 12
_journal_name_full 'Journal of the Chemical Society, Dalton Transactions'
_journal_page_first 2437
_journal_page_last 2440
_journal_paper_doi 10.1039/b200970f
_journal_year 2002
_chemical_formula_sum 'C32 H73 Cl N8 P4 Zr'
_chemical_formula_weight 820.53
_chemical_name_systematic 'compound 1'
_space_group_IT_number 14
_symmetry_cell_setting monoclinic
_symmetry_space_group_name_Hall '-P 2yn'
_symmetry_space_group_name_H-M 'P 1 21/n 1'
_atom_sites_solution_hydrogens geom
_atom_sites_solution_primary direct
_atom_sites_solution_secondary difmap
_audit_creation_method SHELXL-97
_cell_angle_alpha 90.00
_cell_angle_beta 91.732(12)
_cell_angle_gamma 90.00
_cell_formula_units_Z 4
_cell_length_a 14.7679(16)
_cell_length_b 19.227(3)
_cell_length_c 15.448(2)
_cell_measurement_reflns_used 30
_cell_measurement_temperature 203(2)
_cell_measurement_theta_max 12.5
_cell_measurement_theta_min 10
_cell_volume 4384.3(10)
_computing_cell_refinement DIF4
_computing_data_collection DIF4
_computing_data_reduction REDU4
_computing_molecular_graphics SHELXTL
_computing_publication_material SHELXTL
_computing_structure_refinement 'SHELXL-97 (Sheldrick, 1997)'
_computing_structure_solution 'SHELXS-97 (Sheldrick, 1990)'
_diffrn_ambient_temperature 203(2)
_diffrn_measured_fraction_theta_full 0.997
_diffrn_measured_fraction_theta_max 0.997
_diffrn_measurement_device_type 'STOE AED2'
_diffrn_measurement_method 'profile fit'
_diffrn_radiation_monochromator graphite
_diffrn_radiation_source 'fine-focus sealed tube'
_diffrn_radiation_type MoK\a
_diffrn_radiation_wavelength 0.71073
_diffrn_reflns_av_R_equivalents 0.0000
_diffrn_reflns_av_sigmaI/netI 0.0295
_diffrn_reflns_limit_h_max 17
_diffrn_reflns_limit_h_min -17
_diffrn_reflns_limit_k_max 22
_diffrn_reflns_limit_k_min 0
_diffrn_reflns_limit_l_max 18
_diffrn_reflns_limit_l_min 0
_diffrn_reflns_number 7716
_diffrn_reflns_theta_full 25.02
_diffrn_reflns_theta_max 25.02
_diffrn_reflns_theta_min 3.63
_diffrn_standards_decay_% 0
_diffrn_standards_interval_time '90 min'
_diffrn_standards_number 3
_exptl_absorpt_coefficient_mu 0.489
_exptl_absorpt_correction_T_max 0.8285
_exptl_absorpt_correction_T_min 0.8285
_exptl_crystal_colour 'pale yellow'
_exptl_crystal_density_diffrn 1.243
_exptl_crystal_density_method 'not measured'
_exptl_crystal_description blocks
_exptl_crystal_F_000 1752
_exptl_crystal_size_max 0.40
_exptl_crystal_size_mid 0.40
_exptl_crystal_size_min 0.40
_refine_diff_density_max 0.504
_refine_diff_density_min -0.424
_refine_diff_density_rms 0.061
_refine_ls_extinction_method none
_refine_ls_goodness_of_fit_ref 1.076
_refine_ls_hydrogen_treatment mixed
_refine_ls_matrix_type full
_refine_ls_number_parameters 439
_refine_ls_number_reflns 7716
_refine_ls_number_restraints 0
_refine_ls_restrained_S_all 1.076
_refine_ls_R_factor_all 0.0495
_refine_ls_R_factor_gt 0.0372
_refine_ls_shift/su_max 0.001
_refine_ls_shift/su_mean 0.000
_refine_ls_structure_factor_coef Fsqd
_refine_ls_weighting_details 'calc w=1/[\s^2^(Fo^2^)+(0.0280P)^2^+5.1700P] where P=(Fo^2^+2Fc^2^)/3'
_refine_ls_weighting_scheme calc
_refine_ls_wR_factor_gt 0.0792
_refine_ls_wR_factor_ref 0.0873
_reflns_number_gt 6482
_reflns_number_total 7716
_reflns_threshold_expression >2sigma(I)
_cod_data_source_file b200970f.txt
_cod_data_source_block roe900y
_cod_original_cell_volume 4384.4(10)
_cod_original_sg_symbol_H-M P21/n
_cod_database_code 7011526

loop_
_symmetry_equiv_pos_as_xyz
'x, y, z'
'-x+1/2, y+1/2, -z+1/2'
'-x, -y, -z'
'x-1/2, -y-1/2, z-1/2'

loop_
_atom_site_label
_atom_site_type_symbol
_atom_site_fract_x
_atom_site_fract_y
_atom_site_fract_z
_atom_site_U_iso_or_equiv
_atom_site_adp_type
_atom_site_occupancy
_atom_site_symmetry_multiplicity
_atom_site_calc_flag
_atom_site_refinement_flags
_atom_site_disorder_assembly
_atom_site_disorder_group
Zr1 Zr 0.308919(17) 0.061082(13) 0.247549(16) 0.02084(8) Uani 1 1 d . . .
Cl1 Cl 0.30821(5) -0.06734(3) 0.23957(5) 0.03545(17) Uani 1 1 d . . .
P1 P 0.14418(5) 0.10138(4) 0.34518(5) 0.02723(16) Uani 1 1 d . . .
P2 P 0.12830(5) 0.10661(4) 0.17336(5) 0.02724(16) Uani 1 1 d . . .
P3 P 0.45158(5) 0.14680(4) 0.24428(4) 0.02257(15) Uani 1 1 d . . .
P4 P 0.57027(5) 0.24782(4) 0.24047(5) 0.02877(17) Uani 1 1 d . . .
N1 N 0.24103(15) 0.05579(12) 0.36517(14) 0.0260(5) Uani 1 1 d . . .
N2 N 0.19419(14) 0.14702(11) 0.25806(14) 0.0234(5) Uani 1 1 d . . .
N3 N 0.08070(15) 0.06513(12) 0.26074(15) 0.0302(5) Uani 1 1 d . . .
N4 N 0.22026(15) 0.06306(12) 0.13845(14) 0.0268(5) Uani 1 1 d . . .
N5 N 0.50989(15) 0.19409(12) 0.16998(14) 0.0277(5) Uani 1 1 d . . .
N6 N 0.45826(15) 0.06226(11) 0.24184(14) 0.0248(5) Uani 1 1 d . . .
N7 N 0.67861(16) 0.22446(13) 0.23341(17) 0.0369(6) Uani 1 1 d . . .
H7A H 0.6885 0.1800 0.2300 0.044 Uiso 1 1 calc R . .
N8 N 0.52282(15) 0.19159(12) 0.31446(14) 0.0262(5) Uani 1 1 d . . .
C11 C 0.2492(2) 0.01525(15) 0.44791(18) 0.0315(7) Uani 1 1 d . . .
C12 C 0.1806(2) -0.04437(18) 0.4479(2) 0.0462(8) Uani 1 1 d . . .
H12A H 0.1879 -0.0729 0.3967 0.069 Uiso 1 1 calc R . .
H12B H 0.1197 -0.0255 0.4475 0.069 Uiso 1 1 calc R . .
H12C H 0.1906 -0.0726 0.4993 0.069 Uiso 1 1 calc R . .
C13 C 0.3440(2) -0.01563(17) 0.4567(2) 0.0412(8) Uani 1 1 d . . .
H13A H 0.3530 -0.0484 0.4101 0.062 Uiso 1 1 calc R . .
H13B H 0.3508 -0.0395 0.5119 0.062 Uiso 1 1 calc R . .
H13C H 0.3885 0.0213 0.4539 0.062 Uiso 1 1 calc R . .
C14 C 0.2341(3) 0.06340(18) 0.52518(19) 0.0462(8) Uani 1 1 d . . .
H14A H 0.1729 0.0817 0.5217 0.069 Uiso 1 1 calc R . .
H14B H 0.2771 0.1015 0.5242 0.069 Uiso 1 1 calc R . .
H14C H 0.2428 0.0374 0.5786 0.069 Uiso 1 1 calc R . .
C21 C 0.19110(19) 0.22554(14) 0.26193(19) 0.0300(6) Uani 1 1 d . . .
C22 C 0.0929(2) 0.25090(16) 0.2642(2) 0.0418(8) Uani 1 1 d . . .
H22A H 0.0608 0.2372 0.2112 0.063 Uiso 1 1 calc R . .
H22B H 0.0921 0.3012 0.2694 0.063 Uiso 1 1 calc R . .
H22C H 0.0636 0.2304 0.3134 0.063 Uiso 1 1 calc R . .
C23 C 0.2367(2) 0.25394(15) 0.1820(2) 0.0394(7) Uani 1 1 d . . .
H23A H 0.3001 0.2407 0.1837 0.059 Uiso 1 1 calc R . .
H23B H 0.2319 0.3042 0.1812 0.059 Uiso 1 1 calc R . .
H23C H 0.2071 0.2350 0.1303 0.059 Uiso 1 1 calc R . .
C24 C 0.2432(2) 0.24848(16) 0.3436(2) 0.0401(7) Uani 1 1 d . . .
H24A H 0.3051 0.2318 0.3417 0.060 Uiso 1 1 calc R . .
H24B H 0.2146 0.2294 0.3940 0.060 Uiso 1 1 calc R . .
H24C H 0.2432 0.2989 0.3470 0.060 Uiso 1 1 calc R . .
C31 C -0.0056(2) 0.02618(19) 0.2644(2) 0.0462(8) Uani 1 1 d . . .
C32 C -0.0507(2) 0.0429(3) 0.3496(2) 0.0655(12) Uani 1 1 d . . .
H32A H -0.0125 0.0266 0.3977 0.098 Uiso 1 1 calc R . .
H32B H -0.1091 0.0200 0.3509 0.098 Uiso 1 1 calc R . .
H32C H -0.0589 0.0928 0.3544 0.098 Uiso 1 1 calc R . .
C33 C -0.0685(2) 0.0503(2) 0.1894(3) 0.0649(12) Uani 1 1 d . . .
H33A H -0.0784 0.1001 0.1939 0.097 Uiso 1 1 calc R . .
H33B H -0.1260 0.0262 0.1921 0.097 Uiso 1 1 calc R . .
H33C H -0.0407 0.0400 0.1347 0.097 Uiso 1 1 calc R . .
C34 C 0.0115(3) -0.0516(2) 0.2578(3) 0.0670(12) Uani 1 1 d . . .
H34A H 0.0515 -0.0662 0.3054 0.101 Uiso 1 1 calc R . .
H34B H 0.0396 -0.0618 0.2033 0.101 Uiso 1 1 calc R . .
H34C H -0.0455 -0.0763 0.2606 0.101 Uiso 1 1 calc R . .
C41 C 0.2114(2) 0.02808(16) 0.05127(18) 0.0357(7) Uani 1 1 d . . .
C42 C 0.1424(3) -0.03099(19) 0.0541(2) 0.0512(9) Uani 1 1 d . . .
H42A H 0.1596 -0.0630 0.1003 0.077 Uiso 1 1 calc R . .
H42B H 0.1409 -0.0555 -0.0008 0.077 Uiso 1 1 calc R . .
H42C H 0.0829 -0.0120 0.0648 0.077 Uiso 1 1 calc R . .
C43 C 0.3023(3) -0.0026(2) 0.0280(2) 0.0555(10) Uani 1 1 d . . .
H43A H 0.3199 -0.0379 0.0702 0.083 Uiso 1 1 calc R . .
H43B H 0.3476 0.0339 0.0280 0.083 Uiso 1 1 calc R . .
H43C H 0.2973 -0.0235 -0.0291 0.083 Uiso 1 1 calc R . .
C44 C 0.1825(3) 0.0817(2) -0.0179(2) 0.0566(10) Uani 1 1 d . . .
H44A H 0.1232 0.1001 -0.0048 0.085 Uiso 1 1 calc R . .
H44B H 0.1797 0.0596 -0.0743 0.085 Uiso 1 1 calc R . .
H44C H 0.2261 0.1194 -0.0181 0.085 Uiso 1 1 calc R . .
C51 C 0.4973(2) 0.20544(16) 0.07510(18) 0.0349(7) Uani 1 1 d . . .
C52 C 0.4880(6) 0.2809(2) 0.0561(3) 0.139(3) Uani 1 1 d . . .
H52A H 0.4385 0.3000 0.0884 0.209 Uiso 1 1 calc R . .
H52B H 0.4757 0.2874 -0.0054 0.209 Uiso 1 1 calc R . .
H52C H 0.5439 0.3046 0.0728 0.209 Uiso 1 1 calc R . .
C53 C 0.4160(3) 0.1677(3) 0.0412(2) 0.098(2) Uani 1 1 d . . .
H53A H 0.3618 0.1903 0.0615 0.147 Uiso 1 1 calc R . .
H53B H 0.4178 0.1200 0.0615 0.147 Uiso 1 1 calc R . .
H53C H 0.4151 0.1682 -0.0216 0.147 Uiso 1 1 calc R . .
C54 C 0.5778(3) 0.1752(4) 0.0304(3) 0.118(3) Uani 1 1 d . . .
H54A H 0.6330 0.1958 0.0543 0.176 Uiso 1 1 calc R . .
H54B H 0.5726 0.1850 -0.0311 0.176 Uiso 1 1 calc R . .
H54C H 0.5795 0.1253 0.0394 0.176 Uiso 1 1 calc R . .
C61 C 0.53576(19) 0.01177(15) 0.23749(19) 0.0305(6) Uani 1 1 d . . .
C62 C 0.5338(2) -0.03685(17) 0.3157(2) 0.0410(8) Uani 1 1 d . . .
H62A H 0.4779 -0.0634 0.3137 0.062 Uiso 1 1 calc R . .
H62B H 0.5372 -0.0096 0.3685 0.062 Uiso 1 1 calc R . .
H62C H 0.5850 -0.0684 0.3144 0.062 Uiso 1 1 calc R . .
C63 C 0.6271(2) 0.04946(17) 0.2379(2) 0.0411(8) Uani 1 1 d . . .
H63A H 0.6291 0.0802 0.1882 0.062 Uiso 1 1 calc R . .
H63B H 0.6756 0.0156 0.2351 0.062 Uiso 1 1 calc R . .
H63C H 0.6344 0.0765 0.2907 0.062 Uiso 1 1 calc R . .
C64 C 0.5257(2) -0.03074(17) 0.1542(2) 0.0397(7) Uani 1 1 d . . .
H64A H 0.4698 -0.0572 0.1548 0.060 Uiso 1 1 calc R . .
H64B H 0.5766 -0.0623 0.1501 0.060 Uiso 1 1 calc R . .
H64C H 0.5243 0.0004 0.1047 0.060 Uiso 1 1 calc R . .
C71 C 0.7602(2) 0.26921(18) 0.2321(2) 0.0427(8) Uani 1 1 d . . .
C72 C 0.8067(3) 0.2588(2) 0.1460(3) 0.0632(11) Uani 1 1 d . . .
H72A H 0.8226 0.2102 0.1394 0.095 Uiso 1 1 calc R . .
H72B H 0.8611 0.2870 0.1451 0.095 Uiso 1 1 calc R . .
H72C H 0.7658 0.2726 0.0987 0.095 Uiso 1 1 calc R . .
C73 C 0.8250(2) 0.2471(3) 0.3056(3) 0.0747(13) Uani 1 1 d . . .
H73A H 0.8384 0.1979 0.3003 0.112 Uiso 1 1 calc R . .
H73B H 0.7972 0.2556 0.3607 0.112 Uiso 1 1 calc R . .
H73C H 0.8807 0.2736 0.3028 0.112 Uiso 1 1 calc R . .
C74 C 0.7330(3) 0.34486(19) 0.2419(3) 0.0609(11) Uani 1 1 d . . .
H74A H 0.7035 0.3511 0.2967 0.091 Uiso 1 1 calc R . .
H74B H 0.6916 0.3578 0.1948 0.091 Uiso 1 1 calc R . .
H74C H 0.7866 0.3740 0.2407 0.091 Uiso 1 1 calc R . .
C81 C 0.5208(2) 0.20571(16) 0.40892(18) 0.0338(7) Uani 1 1 d . . .
C82 C 0.4817(2) 0.27758(18) 0.4277(2) 0.0477(9) Uani 1 1 d . . .
H82A H 0.4191 0.2795 0.4070 0.072 Uiso 1 1 calc R . .
H82B H 0.5165 0.3128 0.3984 0.072 Uiso 1 1 calc R . .
H82C H 0.4847 0.2861 0.4896 0.072 Uiso 1 1 calc R . .
C83 C 0.4663(2) 0.14943(18) 0.45209(19) 0.0409(8) Uani 1 1 d . . .
H83A H 0.4046 0.1500 0.4287 0.061 Uiso 1 1 calc R . .
H83B H 0.4660 0.1578 0.5140 0.061 Uiso 1 1 calc R . .
H83C H 0.4933 0.1044 0.4412 0.061 Uiso 1 1 calc R . .
C84 C 0.6189(2) 0.2033(2) 0.4451(2) 0.0490(9) Uani 1 1 d . . .
H84A H 0.6461 0.1591 0.4303 0.073 Uiso 1 1 calc R . .
H84B H 0.6191 0.2084 0.5076 0.073 Uiso 1 1 calc R . .
H84C H 0.6533 0.2409 0.4202 0.073 Uiso 1 1 calc R . .

loop_
_atom_site_aniso_label
_atom_site_aniso_U_11
_atom_site_aniso_U_22
_atom_site_aniso_U_33
_atom_site_aniso_U_23
_atom_site_aniso_U_13
_atom_site_aniso_U_12
Zr1 0.02526(14) 0.01716(13) 0.02019(13) 0.00022(10) 0.00235(10) -0.00047(11)
Cl1 0.0463(4) 0.0182(3) 0.0419(4) -0.0003(3) 0.0016(3) -0.0011(3)
P1 0.0285(4) 0.0270(4) 0.0265(4) -0.0024(3) 0.0057(3) -0.0016(3)
P2 0.0287(4) 0.0254(4) 0.0274(4) -0.0011(3) -0.0023(3) 0.0001(3)
P3 0.0250(3) 0.0202(4) 0.0225(3) 0.0001(3) 0.0025(3) -0.0003(3)
P4 0.0305(4) 0.0247(4) 0.0312(4) 0.0010(3) 0.0040(3) -0.0037(3)
N1 0.0306(12) 0.0253(12) 0.0224(11) 0.0038(10) 0.0034(9) -0.0030(10)
N2 0.0287(12) 0.0178(11) 0.0237(11) -0.0006(9) 0.0002(9) -0.0021(10)
N3 0.0282(12) 0.0312(13) 0.0314(13) -0.0008(11) 0.0024(10) -0.0077(11)
N4 0.0330(12) 0.0249(12) 0.0224(11) -0.0020(10) -0.0003(9) -0.0003(10)
N5 0.0306(12) 0.0278(13) 0.0250(12) 0.0028(10) 0.0035(10) -0.0049(10)
N6 0.0274(12) 0.0208(12) 0.0262(12) -0.0022(10) 0.0035(9) 0.0016(10)
N7 0.0325(13) 0.0265(13) 0.0522(16) 0.0029(12) 0.0058(12) -0.0034(11)
N8 0.0299(12) 0.0255(12) 0.0232(11) -0.0005(10) 0.0031(9) -0.0058(10)
C11 0.0416(17) 0.0303(16) 0.0228(14) 0.0056(12) 0.0037(12) -0.0055(13)
C12 0.056(2) 0.043(2) 0.0404(18) 0.0133(16) 0.0092(16) -0.0112(17)
C13 0.0461(19) 0.0411(19) 0.0363(17) 0.0131(15) -0.0033(14) -0.0009(15)
C14 0.067(2) 0.049(2) 0.0231(15) 0.0011(15) 0.0047(15) -0.0053(18)
C21 0.0337(15) 0.0163(13) 0.0402(17) -0.0032(12) 0.0020(13) 0.0038(12)
C22 0.0385(17) 0.0290(16) 0.058(2) -0.0049(15) 0.0021(15) 0.0082(14)
C23 0.0472(18) 0.0230(15) 0.0482(19) 0.0071(14) 0.0065(15) 0.0042(14)
C24 0.0461(18) 0.0272(16) 0.0465(19) -0.0072(14) -0.0045(15) 0.0009(14)
C31 0.0338(17) 0.055(2) 0.050(2) -0.0039(17) 0.0053(15) -0.0205(16)
C32 0.0355(19) 0.104(4) 0.058(2) 0.000(2) 0.0153(17) -0.023(2)
C33 0.037(2) 0.096(3) 0.062(2) -0.001(2) -0.0090(17) -0.021(2)
C34 0.079(3) 0.052(2) 0.071(3) -0.003(2) 0.003(2) -0.037(2)
C41 0.0507(19) 0.0343(17) 0.0221(14) -0.0060(13) -0.0011(13) 0.0043(15)
C42 0.068(2) 0.045(2) 0.0397(19) -0.0154(17) -0.0078(17) -0.0066(18)
C43 0.069(2) 0.065(3) 0.0331(18) -0.0147(18) 0.0104(17) 0.013(2)
C44 0.088(3) 0.056(2) 0.0252(16) -0.0019(16) -0.0074(17) 0.008(2)
C51 0.0432(17) 0.0372(17) 0.0245(14) 0.0053(13) 0.0057(13) -0.0032(14)
C52 0.330(10) 0.044(3) 0.042(3) 0.018(2) -0.035(4) -0.006(4)
C53 0.086(3) 0.178(6) 0.029(2) 0.008(3) -0.009(2) -0.062(4)
C54 0.089(4) 0.230(8) 0.035(2) -0.004(3) 0.018(2) 0.064(4)
C61 0.0288(15) 0.0244(15) 0.0383(16) -0.0007(13) 0.0026(12) 0.0083(12)
C62 0.0410(18) 0.0364(18) 0.0455(19) 0.0061(15) -0.0002(15) 0.0130(15)
C63 0.0289(16) 0.0350(18) 0.060(2) -0.0042(16) 0.0049(14) 0.0060(14)
C64 0.0423(18) 0.0315(17) 0.0457(19) -0.0079(15) 0.0090(15) 0.0070(14)
C71 0.0303(16) 0.048(2) 0.051(2) -0.0016(16) 0.0076(14) -0.0085(15)
C72 0.051(2) 0.067(3) 0.073(3) 0.000(2) 0.028(2) -0.010(2)
C73 0.037(2) 0.107(4) 0.079(3) 0.004(3) -0.0047(19) -0.013(2)
C74 0.048(2) 0.047(2) 0.089(3) -0.013(2) 0.021(2) -0.0236(18)
C81 0.0382(16) 0.0360(17) 0.0270(15) -0.0024(13) -0.0017(12) -0.0078(14)
C82 0.056(2) 0.043(2) 0.0445(19) -0.0185(16) 0.0046(16) -0.0072(17)
C83 0.0480(19) 0.049(2) 0.0256(15) -0.0013(14) 0.0042(13) -0.0114(16)
C84 0.0419(19) 0.067(2) 0.0371(18) 0.0023(17) -0.0071(15) -0.0110(18)

loop_
_atom_type_symbol
_atom_type_description
_atom_type_scat_dispersion_real
_atom_type_scat_dispersion_imag
_atom_type_scat_source
C C 0.0033 0.0016 'International Tables Vol C Tables 4.2.6.8 and 6.1.1.4'
H H 0.0000 0.0000 'International Tables Vol C Tables 4.2.6.8 and 6.1.1.4'
N N 0.0061 0.0033 'International Tables Vol C Tables 4.2.6.8 and 6.1.1.4'
P P 0.1023 0.0942 'International Tables Vol C Tables 4.2.6.8 and 6.1.1.4'
Zr Zr -2.9673 0.5597 'International Tables Vol C Tables 4.2.6.8 and 6.1.1.4'
Cl Cl 0.1484 0.1585 'International Tables Vol C Tables 4.2.6.8 and 6.1.1.4'

loop_
_geom_angle_atom_site_label_1
_geom_angle_atom_site_label_2
_geom_angle_atom_site_label_3
_geom_angle
_geom_angle_site_symmetry_1
_geom_angle_site_symmetry_3
_geom_angle_publ_flag
N4 Zr1 N1 113.05(9) . . ?
N4 Zr1 N6 124.46(8) . . ?
N1 Zr1 N6 122.48(8) . . ?
N4 Zr1 N2 67.30(8) . . ?
N1 Zr1 N2 67.37(8) . . ?
N6 Zr1 N2 135.26(8) . . ?
N4 Zr1 Cl1 88.66(7) . . ?
N1 Zr1 Cl1 89.62(7) . . ?
N6 Zr1 Cl1 90.63(6) . . ?
N2 Zr1 Cl1 134.12(6) . . ?
N4 Zr1 P3 116.43(6) . . ?
N1 Zr1 P3 116.23(6) . . ?
N6 Zr1 P3 37.43(6) . . ?
N2 Zr1 P3 97.84(5) . . ?
Cl1 Zr1 P3 128.04(3) . . ?
N4 Zr1 P2 33.30(6) . . ?
N1 Zr1 P2 84.42(6) . . ?
N6 Zr1 P2 149.11(6) . . ?
N2 Zr1 P2 36.48(5) . . ?
Cl1 Zr1 P2 105.66(2) . . ?
P3 Zr1 P2 120.28(2) . . ?
N4 Zr1 P1 84.47(6) . . ?
N1 Zr1 P1 33.31(6) . . ?
N6 Zr1 P1 147.36(6) . . ?
N2 Zr1 P1 36.47(5) . . ?
Cl1 Zr1 P1 106.29(2) . . ?
P3 Zr1 P1 120.05(2) . . ?
P2 Zr1 P1 52.58(2) . . ?
N1 P1 N3 111.31(12) . . ?
N1 P1 N2 91.46(10) . . ?
N3 P1 N2 81.76(11) . . ?
N1 P1 P2 104.44(8) . . ?
N3 P1 P2 39.93(8) . . ?
N2 P1 P2 41.84(7) . . ?
N1 P1 Zr1 42.88(7) . . ?
N3 P1 Zr1 86.91(8) . . ?
N2 P1 Zr1 52.28(7) . . ?
P2 P1 Zr1 63.69(2) . . ?
N4 P2 N3 111.56(12) . . ?
N4 P2 N2 91.38(11) . . ?
N3 P2 N2 81.64(11) . . ?
N4 P2 P1 104.55(8) . . ?
N3 P2 P1 39.80(8) . . ?
N2 P2 P1 41.85(7) . . ?
N4 P2 Zr1 42.87(7) . . ?
N3 P2 Zr1 86.86(8) . . ?
N2 P2 Zr1 52.31(7) . . ?
P1 P2 Zr1 63.73(2) . . ?
N6 P3 N5 118.77(12) . . ?
N6 P3 N8 118.56(12) . . ?
N5 P3 N8 81.17(11) . . ?
N6 P3 P4 134.33(9) . . ?
N5 P3 P4 40.72(8) . . ?
N8 P3 P4 40.99(8) . . ?
N6 P3 Zr1 55.55(8) . . ?
N5 P3 Zr1 138.59(8) . . ?
N8 P3 Zr1 139.79(8) . . ?
P4 P3 Zr1 170.11(3) . . ?
N7 P4 N5 105.98(12) . . ?
N7 P4 N8 106.40(12) . . ?
N5 P4 N8 80.32(11) . . ?
N7 P4 P3 116.47(9) . . ?
N5 P4 P3 40.36(8) . . ?
N8 P4 P3 40.49(7) . . ?
C11 N1 P1 117.99(18) . . ?
C11 N1 Zr1 137.17(18) . . ?
P1 N1 Zr1 103.81(11) . . ?
C21 N2 P2 116.58(17) . . ?
C21 N2 P1 116.59(18) . . ?
P2 N2 P1 96.31(11) . . ?
C21 N2 Zr1 136.03(17) . . ?
P2 N2 Zr1 91.21(9) . . ?
P1 N2 Zr1 91.25(9) . . ?
C31 N3 P1 128.5(2) . . ?
C31 N3 P2 129.2(2) . . ?
P1 N3 P2 100.28(12) . . ?
C41 N4 P2 117.08(18) . . ?
C41 N4 Zr1 137.99(18) . . ?
P2 N4 Zr1 103.83(11) . . ?
C51 N5 P3 133.32(19) . . ?
C51 N5 P4 125.42(19) . . ?
P3 N5 P4 98.92(12) . . ?
C61 N6 P3 133.78(19) . . ?
C61 N6 Zr1 139.20(17) . . ?
P3 N6 Zr1 87.02(10) . . ?
C71 N7 P4 128.8(2) . . ?
C81 N8 P3 132.92(18) . . ?
C81 N8 P4 123.60(18) . . ?
P3 N8 P4 98.53(11) . . ?
N1 C11 C13 109.2(2) . . ?
N1 C11 C12 110.7(2) . . ?
C13 C11 C12 108.4(3) . . ?
N1 C11 C14 109.9(2) . . ?
C13 C11 C14 108.7(3) . . ?
C12 C11 C14 109.9(3) . . ?
N2 C21 C24 107.9(2) . . ?
N2 C21 C23 108.1(2) . . ?
C24 C21 C23 110.0(3) . . ?
N2 C21 C22 110.4(2) . . ?
C24 C21 C22 110.1(2) . . ?
C23 C21 C22 110.2(3) . . ?
N3 C31 C34 110.4(3) . . ?
N3 C31 C32 108.9(3) . . ?
C34 C31 C32 110.0(3) . . ?
N3 C31 C33 108.7(3) . . ?
C34 C31 C33 110.2(3) . . ?
C32 C31 C33 108.6(3) . . ?
N4 C41 C43 109.4(2) . . ?
N4 C41 C42 110.2(2) . . ?
C43 C41 C42 108.2(3) . . ?
N4 C41 C44 109.7(3) . . ?
C43 C41 C44 109.0(3) . . ?
C42 C41 C44 110.4(3) . . ?
C53 C51 C52 109.8(4) . . ?
C53 C51 N5 110.6(3) . . ?
C52 C51 N5 110.3(3) . . ?
C53 C51 C54 106.9(4) . . ?
C52 C51 C54 110.8(5) . . ?
N5 C51 C54 108.5(3) . . ?
N6 C61 C64 109.1(2) . . ?
N6 C61 C62 109.1(2) . . ?
C64 C61 C62 109.6(3) . . ?
N6 C61 C63 111.5(2) . . ?
C64 C61 C63 108.7(2) . . ?
C62 C61 C63 108.9(3) . . ?
N7 C71 C74 109.7(3) . . ?
N7 C71 C73 108.7(3) . . ?
C74 C71 C73 110.8(3) . . ?
N7 C71 C72 108.8(3) . . ?
C74 C71 C72 109.8(3) . . ?
C73 C71 C72 108.9(3) . . ?
N8 C81 C83 109.2(2) . . ?
N8 C81 C82 111.8(2) . . ?
C83 C81 C82 110.7(3) . . ?
N8 C81 C84 107.8(2) . . ?
C83 C81 C84 109.0(3) . . ?
C82 C81 C84 108.4(3) . . ?

loop_
_geom_bond_atom_site_label_1
_geom_bond_atom_site_label_2
_geom_bond_distance
_geom_bond_site_symmetry_2
_geom_bond_publ_flag
Zr1 N4 2.103(2) . ?
Zr1 N1 2.104(2) . ?
Zr1 N6 2.210(2) . ?
Zr1 N2 2.376(2) . ?
Zr1 Cl1 2.4723(8) . ?
Zr1 P3 2.6766(8) . ?
Zr1 P2 3.0016(8) . ?
Zr1 P1 3.0027(8) . ?
P1 N1 1.698(2) . ?
P1 N3 1.730(2) . ?
P1 N2 1.785(2) . ?
P1 P2 2.6594(11) . ?
P2 N4 1.697(2) . ?
P2 N3 1.735(2) . ?
P2 N2 1.785(2) . ?
P3 N6 1.629(2) . ?
P3 N5 1.716(2) . ?
P3 N8 1.719(2) . ?
P3 P4 2.6181(10) . ?
P4 N7 1.668(2) . ?
P4 N5 1.729(2) . ?
P4 N8 1.736(2) . ?
N1 C11 1.499(3) . ?
N2 C21 1.512(3) . ?
N3 C31 1.481(4) . ?
N4 C41 1.508(3) . ?
N5 C51 1.488(3) . ?
N6 C61 1.504(3) . ?
N7 C71 1.481(4) . ?
N8 C81 1.485(3) . ?
C11 C13 1.523(4) . ?
C11 C12 1.530(4) . ?
C11 C14 1.532(4) . ?
C21 C24 1.523(4) . ?
C21 C23 1.525(4) . ?
C21 C22 1.531(4) . ?
C31 C34 1.520(5) . ?
C31 C32 1.527(5) . ?
C31 C33 1.534(5) . ?
C41 C43 1.520(5) . ?
C41 C42 1.527(5) . ?
C41 C44 1.536(4) . ?
C51 C53 1.485(5) . ?
C51 C52 1.486(5) . ?
C51 C54 1.509(5) . ?
C61 C64 1.528(4) . ?
C61 C62 1.528(4) . ?
C61 C63 1.531(4) . ?
C71 C74 1.518(5) . ?
C71 C73 1.523(5) . ?
C71 C72 1.529(5) . ?
C81 C83 1.515(4) . ?
C81 C82 1.529(4) . ?
C81 C84 1.537(4) . ?
